data_1510172
loop_
_publ_author_name
'Merlo, F.'
'Pani, M.'
'Canepa, F.'
'Fornasini, M.L.'

_publ_section_title
;
 Phases around the 1:1:1 composition in the Yb-Au-Ge and Ca-Au-Ge systems
;
_journal_name_full 'Journal of Alloys Compd.'
_journal_page_first 82
_journal_page_last 88
_journal_paper_doi 10.1016/S0925-8388(97)00278-8
_journal_volume 264
_journal_year 1998
_chemical_formula_sum 'Au Ge Yb'
_chemical_name_systematic 'Yb Au Ge'
_space_group_IT_number 74
_symmetry_space_group_name_Hall '-I 2b 2'
_symmetry_space_group_name_H-M 'I m m a'
_cell_angle_alpha 90
_cell_angle_beta 90
_cell_angle_gamma 90
_cell_formula_units_Z 4
_cell_length_a 4.466
_cell_length_b 7.123
_cell_length_c 7.707
_cell_volume 245.170
_citation_journal_id_ASTM JALCEU
_cod_data_source_file gold_229.cif
_cod_data_source_block Au1Ge1Yb1
_cod_original_cell_volume 245.1698
_cod_original_formula_sum 'Au1 Ge1 Yb1'
_cod_database_code 1510172

loop_
_symmetry_equiv_pos_as_xyz
x,y,z
-x,-y+1/2,z
x,-y,-z
-x,y+1/2,-z
-x,-y,-z
x,y-1/2,-z
-x,y,z
x,-y-1/2,z
x+1/2,y+1/2,z+1/2
-x+1/2,-y+1,z+1/2
x+1/2,-y+1/2,-z+1/2
-x+1/2,y+1,-z+1/2
-x+1/2,-y+1/2,-z+1/2
x+1/2,y,-z+1/2
-x+1/2,y+1/2,z+1/2
x+1/2,-y,z+1/2

loop_
_atom_site_label
_atom_site_type_symbol
_atom_site_fract_x
_atom_site_fract_y
_atom_site_fract_z
_atom_site_occupancy
_atom_site_U_iso_or_equiv
Au1 Au 0 0.0408 0.1653 0.5 0.0
Ge1 Ge 0 0.0408 0.1653 0.5 0.0
Yb1 Yb 0 0.25 0.5368 1 0.0
